data_4118950
loop_
_publ_author_name
'Suwei Dong'
'Tian Qin'
'Ernest Hamel'
'John A. Beutler'
'John A. Porco'

_publ_section_title
;
 Synthesis of Chamaecypanone C Analogues fromin Situ-Generated
 Cyclopentadienones and Their Biological Evaluation
;
_journal_name_full 'Journal of the American Chemical Society'
_journal_page_first 19782
_journal_page_last 19787
_journal_paper_doi 10.1021/ja3084708
_journal_volume 134
_journal_year 2012
_chemical_formula_moiety 'C17 H12 O2'
_chemical_formula_sum 'C17 H12 O2'
_chemical_formula_weight 248.27
_chemical_name_systematic
; 
 ? 
;
_space_group_IT_number 2
_symmetry_cell_setting triclinic
_symmetry_space_group_name_Hall '-P 1'
_symmetry_space_group_name_H-M 'P -1'
_atom_sites_solution_hydrogens geom
_atom_sites_solution_primary direct
_atom_sites_solution_secondary difmap
_audit_creation_method SHELXL-97
_audit_update_record
;
2012-02-24 # Formatted by publCIF
;
_cell_angle_alpha 92.515(2)
_cell_angle_beta 92.582(2)
_cell_angle_gamma 90.047(2)
_cell_formula_units_Z 4
_cell_length_a 7.0714(2)
_cell_length_b 7.1363(2)
_cell_length_c 25.0858(8)
_cell_measurement_reflns_used 6780
_cell_measurement_temperature 99(2)
_cell_measurement_theta_max 65.973
_cell_measurement_theta_min 6.208
_cell_volume 1263.41(6)
_computing_cell_refinement 'SAINT (Bruker, 2006)'
_computing_data_collection 'APEX2 (Bruker, 2006)'
_computing_data_reduction 'SAINT (Bruker, 2006)'
_computing_molecular_graphics 'OLEX2 (Dolmanov, et al. 2009)'
_computing_publication_material 'PublCIF v.1.9.5_c (IUCr)'
_computing_structure_refinement 'SHELXL-97 (Sheldrick, 1997)'
_computing_structure_solution 'SHELXS-97 (Sheldrick, 1990)'
_diffrn_ambient_temperature 99(2)
_diffrn_measured_fraction_theta_full 0.972
_diffrn_measured_fraction_theta_max 0.972
_diffrn_measurement_device_type 'Bruker Proteum-R'
_diffrn_measurement_method '\w & \f scans'
_diffrn_radiation_monochromator multilayer
_diffrn_radiation_source 'rotating anode'
_diffrn_radiation_type CuK\a
_diffrn_radiation_wavelength 1.54178
_diffrn_reflns_av_R_equivalents 0.0403
_diffrn_reflns_av_sigmaI/netI 0.0371
_diffrn_reflns_limit_h_max 8
_diffrn_reflns_limit_h_min -8
_diffrn_reflns_limit_k_max 8
_diffrn_reflns_limit_k_min -8
_diffrn_reflns_limit_l_max 29
_diffrn_reflns_limit_l_min -29
_diffrn_reflns_number 19493
_diffrn_reflns_theta_full 66.14
_diffrn_reflns_theta_max 66.14
_diffrn_reflns_theta_min 1.76
_diffrn_standards_decay_% 0
_diffrn_standards_interval_count 0
_diffrn_standards_interval_time 0
_diffrn_standards_number 0
_exptl_absorpt_coefficient_mu 0.679
_exptl_absorpt_correction_T_max 0.7515
_exptl_absorpt_correction_T_min 0.6919
_exptl_absorpt_correction_type multi-scan
_exptl_absorpt_process_details 'SADABS (Sheldrick, 1997)'
_exptl_crystal_colour colorless
_exptl_crystal_density_diffrn 1.305
_exptl_crystal_description bar
_exptl_crystal_F_000 520
_exptl_crystal_size_max 0.130
_exptl_crystal_size_mid 0.047
_exptl_crystal_size_min 0.032
_refine_diff_density_max 0.481
_refine_diff_density_min -0.185
_refine_diff_density_rms 0.037
_refine_ls_extinction_method none
_refine_ls_goodness_of_fit_ref 1.030
_refine_ls_hydrogen_treatment constr
_refine_ls_matrix_type full
_refine_ls_number_constraints 8
_refine_ls_number_parameters 637
_refine_ls_number_reflns 4300
_refine_ls_number_restraints 946
_refine_ls_restrained_S_all 0.931
_refine_ls_R_factor_all 0.0596
_refine_ls_R_factor_gt 0.0500
_refine_ls_shift/su_max 0.069
_refine_ls_shift/su_mean 0.006
_refine_ls_structure_factor_coef Fsqd
_refine_ls_weighting_details 'calc w=1/[\s^2^(Fo^2^)+(0.0693P)^2^+0.5719P] where P=(Fo^2^+2Fc^2^)/3'
_refine_ls_weighting_scheme calc
_refine_ls_wR_factor_gt 0.1349
_refine_ls_wR_factor_ref 0.1426
_reflns_number_gt 3590
_reflns_number_total 4300
_reflns_threshold_expression >2sigma(I)
_cod_data_source_file ja3084708_si_002.cif
_cod_data_source_block tian6b
_cod_database_code 4118950

loop_
_symmetry_equiv_pos_as_xyz
'x, y, z'
'-x, -y, -z'

loop_
_atom_site_label
_atom_site_type_symbol
_atom_site_fract_x
_atom_site_fract_y
_atom_site_fract_z
_atom_site_U_iso_or_equiv
_atom_site_adp_type
_atom_site_occupancy
_atom_site_symmetry_multiplicity
_atom_site_calc_flag
_atom_site_refinement_flags
_atom_site_disorder_assembly
_atom_site_disorder_group
C1A C 0.42888(15) 0.23811(14) 0.85572(4) 0.0431(3) Uani 0.50 1 d PDU A 1
H1A H 0.5571 0.1994 0.8597 0.052 Uiso 0.50 1 calc PR A 1
C2A C 0.34481(17) 0.24678(16) 0.80631(5) 0.0543(3) Uani 0.50 1 d PDU A 1
H2A H 0.4127 0.2068 0.7760 0.065 Uiso 0.50 1 calc PR A 1
C3A C 0.16150(18) 0.31287(18) 0.79903(4) 0.0576(4) Uani 0.50 1 d PDU A 1
H3A H 0.1054 0.3178 0.7640 0.069 Uiso 0.50 1 calc PR A 1
C4A C 0.06018(18) 0.37150(17) 0.84233(4) 0.0559(4) Uani 0.50 1 d PDU A 1
H4A H -0.0635 0.4218 0.8377 0.067 Uiso 0.50 1 calc PR A 1
C5A C 0.14749(15) 0.35415(16) 0.89488(4) 0.0460(3) Uani 0.50 1 d PDU A 1
H5A H 0.0816 0.3895 0.9259 0.055 Uiso 0.50 1 calc PR A 1
C6A C 0.33235(13) 0.28372(14) 0.89895(4) 0.0406(3) Uani 0.50 1 d PDU A 1
C7A C 0.42700(14) 0.26815(16) 0.95105(4) 0.04484(16) Uani 0.50 1 d PDU A 1
C8A C 0.32819(13) 0.24902(14) 1.00045(4) 0.0443(3) Uani 0.50 1 d PDU A 1
H8A H 0.1938 0.2517 0.9993 0.053 Uiso 0.50 1 calc PR A 1
O1A O 0.60474(10) 0.26782(12) 0.95429(3) 0.05565(15) Uani 0.50 1 d PDU A 1
C9A C 0.71709(14) 0.2730(2) 0.99814(5) 0.0570(4) Uani 0.50 1 d PDU A 1
O2A O 0.88535(11) 0.28447(16) 1.00252(4) 0.0797(3) Uani 0.50 1 d PDU A 1
C10A C 0.62830(14) 0.21725(18) 1.04794(5) 0.05401(15) Uani 0.50 1 d PDU A 1
H10A H 0.7000 0.1779 1.0784 0.065 Uiso 0.50 1 calc PR A 1
C11A C 0.41946(14) 0.22842(15) 1.04594(4) 0.04519(16) Uani 0.50 1 d PDU A 1
C12A C 0.32837(13) 0.19886(14) 1.09856(4) 0.0388(3) Uani 0.50 1 d PDU A 1
C13A C 0.15069(14) 0.11772(14) 1.09995(5) 0.0446(3) Uani 0.50 1 d PDU A 1
H13A H 0.0880 0.0754 1.0673 0.054 Uiso 0.50 1 calc PR A 1
C14A C 0.06458(17) 0.09701(16) 1.14565(4) 0.0505(3) Uani 0.50 1 d PDU A 1
H14A H -0.0610 0.0493 1.1447 0.061 Uiso 0.50 1 calc PR A 1
C15A C 0.15572(18) 0.14404(15) 1.19417(5) 0.0542(3) Uani 0.50 1 d PDU A 1
H15A H 0.0947 0.1219 1.2263 0.065 Uiso 0.50 1 calc PR A 1
C16A C 0.33429(16) 0.22273(16) 1.19667(4) 0.0511(3) Uani 0.50 1 d PDU A 1
H16A H 0.3975 0.2529 1.2302 0.061 Uiso 0.50 1 calc PR A 1
C17A C 0.42044(16) 0.25727(15) 1.14913(4) 0.0470(3) Uani 0.50 1 d PDU A 1
H17A H 0.5396 0.3192 1.1500 0.056 Uiso 0.50 1 calc PR A 1
C1B C 0.47573(15) 0.26002(14) 1.14367(4) 0.0425(3) Uani 0.50 1 d PDU B 2
H1B H 0.6023 0.3001 1.1397 0.051 Uiso 0.50 1 calc PR B 2
C2B C 0.40848(17) 0.24995(16) 1.19314(5) 0.0511(3) Uani 0.50 1 d PDU B 2
H2B H 0.4872 0.2877 1.2234 0.061 Uiso 0.50 1 calc PR B 2
C3B C 0.22636(18) 0.18540(18) 1.20042(5) 0.0551(4) Uani 0.50 1 d PDU B 2
H3B H 0.1794 0.1823 1.2353 0.066 Uiso 0.50 1 calc PR B 2
C4B C 0.11499(18) 0.12608(18) 1.15660(5) 0.0561(4) Uani 0.50 1 d PDU B 2
H4B H -0.0055 0.0716 1.1612 0.067 Uiso 0.50 1 calc PR B 2
C5B C 0.18145(15) 0.14664(15) 1.10380(4) 0.0447(3) Uani 0.50 1 d PDU B 2
H5B H 0.1037 0.1159 1.0728 0.054 Uiso 0.50 1 calc PR B 2
C6B C 0.36611(13) 0.21416(14) 1.10035(4) 0.0376(3) Uani 0.50 1 d PDU B 2
C7B C 0.44303(14) 0.23214(16) 1.04829(4) 0.04519(16) Uani 0.50 1 d PDU B 2
C8B C 0.32415(15) 0.25218(17) 0.99936(4) 0.0479(3) Uani 0.50 1 d PDU B 2
H8B H 0.1901 0.2496 1.0004 0.057 Uiso 0.50 1 calc PR B 2
O1B O 0.61961(10) 0.23664(13) 1.04579(3) 0.05401(15) Uani 0.50 1 d PDU B 2
C9B C 0.71780(16) 0.2275(2) 1.00209(5) 0.0616(4) Uani 0.50 1 d PDU B 2
O2B O 0.88377(11) 0.21847(16) 0.99762(4) 0.0772(3) Uani 0.50 1 d PDU B 2
C10B C 0.61356(15) 0.27704(19) 0.95170(5) 0.05565(15) Uani 0.50 1 d PDU B 2
H10B H 0.6758 0.3082 0.9205 0.067 Uiso 0.50 1 calc PR B 2
C11B C 0.40567(14) 0.27359(16) 0.95437(4) 0.04484(16) Uani 0.50 1 d PDU B 2
C12B C 0.29826(14) 0.30231(14) 0.90162(4) 0.0364(3) Uani 0.50 1 d PDU B 2
C13B C 0.11862(15) 0.37994(15) 0.90068(4) 0.0421(3) Uani 0.50 1 d PDU B 2
H13B H 0.0642 0.4170 0.9334 0.050 Uiso 0.50 1 calc PR B 2
C14B C 0.02058(18) 0.40384(16) 0.85492(4) 0.0499(3) Uani 0.50 1 d PDU B 2
H14B H -0.1019 0.4581 0.8559 0.060 Uiso 0.50 1 calc PR B 2
C15B C 0.09192(18) 0.35206(16) 0.80619(5) 0.0538(3) Uani 0.50 1 d PDU B 2
H15B H 0.0179 0.3700 0.7743 0.065 Uiso 0.50 1 calc PR B 2
C16B C 0.27093(18) 0.27401(16) 0.80343(5) 0.0521(3) Uani 0.50 1 d PDU B 2
H16B H 0.3231 0.2437 0.7699 0.062 Uiso 0.50 1 calc PR B 2
C17B C 0.37302(17) 0.24084(15) 0.85119(4) 0.0468(3) Uani 0.50 1 d PDU B 2
H17B H 0.4913 0.1780 0.8504 0.056 Uiso 0.50 1 calc PR B 2
C1C C 0.24058(14) -0.08764(13) 0.35586(4) 0.0378(3) Uani 0.50 1 d PDU C 1
H1C H 0.1980 0.0386 0.3581 0.045 Uiso 0.50 1 calc PR C 1
C2C C 0.25323(17) -0.17758(15) 0.30745(4) 0.0495(3) Uani 0.50 1 d PDU C 1
H2C H 0.2094 -0.1159 0.2765 0.059 Uiso 0.50 1 calc PR C 1
C3C C 0.32831(16) -0.35748(15) 0.30153(4) 0.0478(3) Uani 0.50 1 d PDU C 1
H3C H 0.3368 -0.4172 0.2671 0.057 Uiso 0.50 1 calc PR C 1
C4C C 0.39000(16) -0.44683(14) 0.34671(4) 0.0460(3) Uani 0.50 1 d PDU C 1
H4C H 0.4494 -0.5660 0.3438 0.055 Uiso 0.50 1 calc PR C 1
C5C C 0.36309(13) -0.35699(13) 0.39850(4) 0.0343(3) Uani 0.50 1 d PDU C 1
H5C H 0.3955 -0.4191 0.4304 0.041 Uiso 0.50 1 calc PR C 1
C6C C 0.28764(12) -0.17529(11) 0.40038(4) 0.0317(2) Uani 0.50 1 d PDU C 1
C7C C 0.26516(15) -0.07863(13) 0.45178(4) 0.03931(14) Uani 0.50 1 d PDU C 1
C8C C 0.25585(13) -0.17644(12) 0.50206(4) 0.0345(2) Uani 0.50 1 d PDU C 1
H8C H 0.2699 -0.3088 0.5021 0.041 Uiso 0.50 1 calc PR C 1
O1C O 0.26765(10) 0.09708(9) 0.45331(3) 0.04057(12) Uani 0.50 1 d PDU C 1
C9C C 0.25677(16) 0.21218(13) 0.49609(4) 0.0400(3) Uani 0.50 1 d PDU C 1
O2C O 0.23008(11) 0.37882(9) 0.49496(3) 0.0501(2) Uani 0.50 1 d PDU C 1
C10C C 0.22041(15) 0.12614(13) 0.54752(4) 0.03958(12) Uani 0.50 1 d PDU C 1
H10C H 0.1939 0.1993 0.5788 0.047 Uiso 0.50 1 calc PR C 1
C11C C 0.22827(15) -0.08100(13) 0.54665(4) 0.03986(14) Uani 0.50 1 d PDU C 1
C12C C 0.19917(14) -0.16745(13) 0.59982(4) 0.0347(3) Uani 0.50 1 d PDU C 1
C13C C 0.11711(13) -0.34135(12) 0.60468(4) 0.0374(3) Uani 0.50 1 d PDU C 1
H13C H 0.0683 -0.4077 0.5734 0.045 Uiso 0.50 1 calc PR C 1
C14C C 0.10392(17) -0.41900(15) 0.65139(4) 0.0533(3) Uani 0.50 1 d PDU C 1
H14C H 0.0633 -0.5456 0.6525 0.064 Uiso 0.50 1 calc PR C 1
C15C C 0.14858(15) -0.31778(16) 0.69837(4) 0.0467(3) Uani 0.50 1 d PDU C 1
H15C H 0.1229 -0.3694 0.7316 0.056 Uiso 0.50 1 calc PR C 1
C16C C 0.22972(15) -0.14329(16) 0.69768(4) 0.0442(3) Uani 0.50 1 d PDU C 1
H16C H 0.2599 -0.0745 0.7302 0.053 Uiso 0.50 1 calc PR C 1
C17C C 0.26795(14) -0.06672(13) 0.64874(4) 0.0364(3) Uani 0.50 1 d PDU C 1
H17C H 0.3366 0.0474 0.6475 0.044 Uiso 0.50 1 calc PR C 1
C1D C 0.26346(15) -0.05239(14) 0.64430(4) 0.0389(3) Uani 0.50 1 d PDU D 2
H1D H 0.3064 0.0733 0.6427 0.047 Uiso 0.50 1 calc PR D 2
C2 C 0.25602(16) -0.13087(15) 0.69240(4) 0.0471(3) Uani 0.50 1 d PDU D 2
H2 H 0.3087 -0.0649 0.7233 0.057 Uiso 0.50 1 calc PR D 2
C3D C 0.17317(19) -0.30566(17) 0.69767(4) 0.0542(4) Uani 0.50 1 d PDU D 2
H3D H 0.1675 -0.3582 0.7317 0.065 Uiso 0.50 1 calc PR D 2
C4D C 0.09873(15) -0.40194(14) 0.65194(4) 0.0420(3) Uani 0.50 1 d PDU D 2
H4D H 0.0279 -0.5141 0.6545 0.050 Uiso 0.50 1 calc PR D 2
C5D C 0.13133(14) -0.32789(13) 0.60072(4) 0.0354(3) Uani 0.50 1 d PDU D 2
H5D H 0.0993 -0.3987 0.5686 0.042 Uiso 0.50 1 calc PR D 2
C6D C 0.21171(13) -0.14831(12) 0.59932(4) 0.0317(2) Uani 0.50 1 d PDU D 2
C7D C 0.23130(15) -0.06528(13) 0.54831(4) 0.03986(14) Uani 0.50 1 d PDU D 2
C8D C 0.24151(15) -0.17959(13) 0.49808(4) 0.0384(3) Uani 0.50 1 d PDU D 2
H8D H 0.2251 -0.3118 0.4978 0.046 Uiso 0.50 1 calc PR D 2
O1D O 0.23343(11) 0.10991(9) 0.54709(3) 0.03958(12) Uani 0.50 1 d PDU D 2
C9D C 0.24164(16) 0.21246(13) 0.50417(4) 0.0399(3) Uani 0.50 1 d PDU D 2
O2D O 0.27049(12) 0.37903(10) 0.50573(3) 0.0524(2) Uani 0.50 1 d PDU D 2
C10D C 0.27556(16) 0.10950(13) 0.45289(4) 0.04057(12) Uani 0.50 1 d PDU D 2
H10D H 0.2974 0.1726 0.4212 0.049 Uiso 0.50 1 calc PR D 2
C11D C 0.27334(15) -0.09697(13) 0.45410(4) 0.03931(14) Uani 0.50 1 d PDU D 2
C12D C 0.30118(14) -0.20047(12) 0.40092(4) 0.0325(2) Uani 0.50 1 d PDU D 2
C13D C 0.38622(13) -0.37430(13) 0.39744(4) 0.0358(3) Uani 0.50 1 d PDU D 2
H13D H 0.4301 -0.4304 0.4293 0.043 Uiso 0.50 1 calc PR D 2
C14D C 0.40852(15) -0.46527(14) 0.35095(4) 0.0395(3) Uani 0.50 1 d PDU D 2
H14D H 0.4584 -0.5889 0.3504 0.047 Uiso 0.50 1 calc PR D 2
C15D C 0.36057(15) -0.38351(15) 0.30336(5) 0.0434(3) Uani 0.50 1 d PDU D 2
H15D H 0.3895 -0.4462 0.2705 0.052 Uiso 0.50 1 calc PR D 2
C16D C 0.27109(15) -0.21161(14) 0.30291(4) 0.0374(3) Uani 0.50 1 d PDU D 2
H16D H 0.2355 -0.1575 0.2700 0.045 Uiso 0.50 1 calc PR D 2
C17D C 0.23327(14) -0.11774(13) 0.35166(4) 0.0333(3) Uani 0.50 1 d PDU D 2
H17D H 0.1651 -0.0031 0.3524 0.040 Uiso 0.50 1 calc PR D 2

loop_
_atom_site_aniso_label
_atom_site_aniso_U_11
_atom_site_aniso_U_22
_atom_site_aniso_U_33
_atom_site_aniso_U_23
_atom_site_aniso_U_13
_atom_site_aniso_U_12
C1A 0.0463(5) 0.0350(5) 0.0493(5) 0.0041(4) 0.0163(4) -0.0082(4)
C2A 0.0662(6) 0.0477(6) 0.0507(6) 0.0091(5) 0.0142(5) -0.0096(5)
C3A 0.0701(7) 0.0687(7) 0.0357(5) 0.0195(5) 0.0050(5) -0.0099(6)
C4A 0.0651(7) 0.0628(7) 0.0404(5) 0.0118(5) -0.0004(5) 0.0105(6)
C5A 0.0441(5) 0.0490(6) 0.0455(5) 0.0013(5) 0.0085(5) 0.0084(5)
C6A 0.0346(5) 0.0341(5) 0.0538(5) 0.0044(4) 0.0080(4) 0.0047(4)
C7A 0.0304(2) 0.0480(3) 0.0562(3) -0.0003(3) 0.0052(2) 0.0043(2)
C8A 0.0192(4) 0.0509(5) 0.0660(5) 0.0352(4) 0.0043(4) 0.0124(4)
O1A 0.0341(2) 0.0744(3) 0.0585(3) -0.0068(2) 0.0128(2) -0.0025(2)
C9A 0.0278(5) 0.0858(8) 0.0580(6) 0.0007(6) 0.0102(5) -0.0076(5)
O2A 0.0316(4) 0.1101(7) 0.0988(7) 0.0171(6) 0.0071(4) 0.0114(4)
C10A 0.0311(2) 0.0699(3) 0.0594(3) -0.0063(2) -0.0074(2) 0.0030(2)
C11A 0.0306(3) 0.0466(3) 0.0580(3) 0.0006(3) -0.0011(2) -0.0033(2)
C12A 0.0346(5) 0.0429(5) 0.0373(5) -0.0081(4) -0.0057(4) -0.0069(4)
C13A 0.0397(5) 0.0359(5) 0.0592(6) 0.0020(5) 0.0117(5) -0.0077(4)
C14A 0.0514(6) 0.0474(6) 0.0541(6) 0.0133(5) 0.0077(5) 0.0020(5)
C15A 0.0731(7) 0.0446(5) 0.0467(5) 0.0159(5) 0.0089(5) 0.0152(5)
C16A 0.0624(6) 0.0504(6) 0.0402(5) 0.0026(5) -0.0032(5) 0.0208(5)
C17A 0.0497(6) 0.0414(5) 0.0485(5) -0.0031(5) -0.0088(5) 0.0049(5)
C1B 0.0409(5) 0.0371(5) 0.0485(5) 0.0042(4) -0.0096(4) 0.0086(4)
C2B 0.0602(6) 0.0464(6) 0.0462(6) 0.0081(5) -0.0084(5) 0.0092(5)
C3B 0.0635(7) 0.0622(7) 0.0408(5) 0.0172(5) 0.0007(5) 0.0087(6)
C4B 0.0552(6) 0.0619(7) 0.0525(6) 0.0230(5) -0.0028(5) -0.0077(5)
C5B 0.0483(6) 0.0418(5) 0.0436(5) 0.0042(5) -0.0050(5) -0.0102(5)
C6B 0.0292(4) 0.0309(4) 0.0524(5) 0.0056(4) -0.0068(4) 0.0008(4)
C7B 0.0306(3) 0.0466(3) 0.0580(3) 0.0006(3) -0.0011(2) -0.0033(2)
C8B 0.0322(5) 0.0763(7) 0.0327(5) -0.0253(5) 0.0013(4) -0.0141(5)
O1B 0.0311(2) 0.0699(3) 0.0594(3) -0.0063(2) -0.0074(2) 0.0030(2)
C9B 0.0332(5) 0.0862(9) 0.0641(7) -0.0017(7) -0.0062(5) 0.0110(6)
O2B 0.0304(4) 0.1103(7) 0.0922(7) 0.0213(6) -0.0002(4) -0.0086(4)
C10B 0.0341(2) 0.0744(3) 0.0585(3) -0.0068(2) 0.0128(2) -0.0025(2)
C11B 0.0304(2) 0.0480(3) 0.0562(3) -0.0003(3) 0.0052(2) 0.0043(2)
C12B 0.0382(5) 0.0362(5) 0.0354(5) -0.0060(4) 0.0139(4) 0.0067(4)
C13B 0.0415(5) 0.0364(5) 0.0479(5) 0.0013(4) -0.0031(5) 0.0105(4)
C14B 0.0647(7) 0.0402(5) 0.0454(6) 0.0100(5) 0.0008(5) -0.0013(5)
C15B 0.0710(7) 0.0461(6) 0.0445(6) 0.0108(5) -0.0042(5) -0.0145(5)
C16B 0.0700(7) 0.0469(6) 0.0398(5) 0.0003(5) 0.0105(5) -0.0186(5)
C17B 0.0528(6) 0.0391(5) 0.0491(6) -0.0038(5) 0.0136(5) -0.0025(5)
C1C 0.0424(5) 0.0299(4) 0.0411(5) 0.0020(4) 0.0013(4) -0.0029(4)
C2C 0.0618(6) 0.0407(5) 0.0471(5) 0.0060(5) 0.0104(5) 0.0138(5)
C3C 0.0632(6) 0.0500(6) 0.0317(5) 0.0051(4) 0.0158(5) 0.0160(5)
C4C 0.0552(6) 0.0348(5) 0.0482(6) -0.0038(4) 0.0091(5) 0.0129(4)
C5C 0.0355(5) 0.0353(4) 0.0327(4) 0.0066(4) 0.0018(4) 0.0043(4)
C6C 0.0247(4) 0.0193(4) 0.0510(5) -0.0003(4) 0.0006(4) 0.0023(3)
C7C 0.0442(3) 0.0261(2) 0.0468(3) -0.0005(2) -0.0047(2) 0.0036(2)
C8C 0.0425(5) 0.0227(4) 0.0383(4) 0.0079(3) -0.0053(4) -0.0104(4)
O1C 0.0557(2) 0.02893(18) 0.0365(2) 0.00399(16) -0.00706(19) -0.00088(18)
C9C 0.0623(6) 0.0293(4) 0.0287(4) 0.0079(4) -0.0016(4) -0.0146(4)
O2C 0.0701(5) 0.0247(3) 0.0554(4) 0.0041(3) -0.0009(4) -0.0054(3)
C10C 0.0545(2) 0.02622(18) 0.0372(2) 0.00083(16) -0.00646(19) 0.00315(18)
C11C 0.0446(3) 0.0273(2) 0.0476(3) 0.0062(2) -0.0036(2) -0.0019(2)
C12C 0.0398(5) 0.0323(4) 0.0315(4) 0.0031(4) -0.0040(4) 0.0028(4)
C13C 0.0343(5) 0.0244(4) 0.0527(5) -0.0062(4) 0.0018(4) -0.0020(4)
C14C 0.0704(6) 0.0352(5) 0.0565(6) -0.0058(5) 0.0353(5) -0.0002(5)
C15C 0.0395(5) 0.0542(6) 0.0478(5) 0.0142(5) 0.0057(5) 0.0025(5)
C16C 0.0423(5) 0.0627(6) 0.0284(4) 0.0012(4) 0.0103(4) 0.0062(5)
C17C 0.0357(5) 0.0340(4) 0.0393(5) -0.0048(4) 0.0054(4) -0.0033(4)
C1D 0.0408(5) 0.0334(5) 0.0428(5) 0.0016(4) 0.0053(5) 0.0033(4)
C2 0.0521(6) 0.0441(5) 0.0451(6) -0.0102(5) 0.0131(5) -0.0093(5)
C3D 0.0788(8) 0.0518(6) 0.0336(5) -0.0004(5) 0.0236(5) -0.0054(6)
C4D 0.0384(5) 0.0385(5) 0.0501(5) 0.0190(4) -0.0050(5) -0.0081(4)
C5D 0.0391(5) 0.0370(5) 0.0310(4) 0.0122(4) 0.0008(4) -0.0026(4)
C6D 0.0273(4) 0.0190(4) 0.0492(5) 0.0028(4) 0.0039(4) -0.0008(3)
C7D 0.0446(3) 0.0273(2) 0.0476(3) 0.0062(2) -0.0036(2) -0.0019(2)
C8D 0.0516(6) 0.0257(4) 0.0374(5) -0.0026(4) -0.0001(5) 0.0107(4)
O1D 0.0545(2) 0.02622(18) 0.0372(2) 0.00083(16) -0.00646(19) 0.00315(18)
C9D 0.0672(6) 0.0266(4) 0.0249(4) -0.0045(4) -0.0055(5) 0.0156(4)
O2D 0.0696(5) 0.0289(3) 0.0587(4) 0.0036(3) 0.0020(4) 0.0064(3)
C10D 0.0557(2) 0.02893(18) 0.0365(2) 0.00399(16) -0.00706(19) -0.00088(18)
C11D 0.0442(3) 0.0261(2) 0.0468(3) -0.0005(2) -0.0047(2) 0.0036(2)
C12D 0.0431(5) 0.0245(4) 0.0300(4) 0.0070(3) -0.0023(4) 0.0007(4)
C13D 0.0293(4) 0.0243(4) 0.0533(6) 0.0006(4) -0.0033(4) 0.0079(4)
C14D 0.0416(5) 0.0321(5) 0.0459(5) 0.0077(4) 0.0077(5) 0.0075(4)
C15D 0.0412(5) 0.0388(5) 0.0503(6) 0.0003(5) 0.0056(5) 0.0034(4)
C16D 0.0437(5) 0.0425(5) 0.0265(4) 0.0053(4) 0.0040(4) 0.0020(4)
C17D 0.0337(5) 0.0243(4) 0.0422(5) 0.0044(4) 0.0008(4) 0.0013(4)

loop_
_atom_type_symbol
_atom_type_description
_atom_type_scat_dispersion_real
_atom_type_scat_dispersion_imag
_atom_type_scat_source
C C 0.0181 0.0091 'International Tables Vol C Tables 4.2.6.8 and 6.1.1.4'
H H 0.0000 0.0000 'International Tables Vol C Tables 4.2.6.8 and 6.1.1.4'
O O 0.0492 0.0322 'International Tables Vol C Tables 4.2.6.8 and 6.1.1.4'

loop_
_geom_angle_atom_site_label_1
_geom_angle_atom_site_label_2
_geom_angle_atom_site_label_3
_geom_angle
C6A C1A C2A 120.29(10)
C6A C1A H1A 119.9
C2A C1A H1A 119.9
C1A C2A C3A 121.28(11)
C1A C2A H2A 119.4
C3A C2A H2A 119.4
C4A C3A C2A 120.39(10)
C4A C3A H3A 119.8
C2A C3A H3A 119.8
C3A C4A C5A 117.98(11)
C3A C4A H4A 121.0
C5A C4A H4A 121.0
C6A C5A C4A 118.17(10)
C6A C5A H5A 120.9
C4A C5A H5A 120.9
C1A C6A C5A 121.71(10)
C1A C6A C7A 118.30(9)
C5A C6A C7A 119.92(9)
O1A C7A C6A 118.61(10)
O1A C7A C8A 117.38(9)
C6A C7A C8A 124.00(9)
C11A C8A C7A 121.70(9)
C11A C8A H8A 119.1
C7A C8A H8A 119.1
C7A O1A C9A 127.86(9)
O2A C9A O1A 129.31(11)
O2A C9A C10A 113.45(11)
O1A C9A C10A 115.89(9)
C11A C10A C9A 114.34(10)
C11A C10A H10A 122.8
C9A C10A H10A 122.8
C8A C11A C10A 119.62(10)
C8A C11A C12A 125.15(9)
C10A C11A C12A 115.05(9)
C13A C12A C17A 117.11(9)
C13A C12A C11A 121.12(9)
C17A C12A C11A 121.75(9)
C14A C13A C12A 122.17(10)
C14A C13A H13A 118.9
C12A C13A H13A 118.9
C13A C14A C15A 120.84(11)
C13A C14A H14A 119.6
C15A C14A H14A 119.6
C16A C15A C14A 120.87(11)
C16A C15A H15A 119.6
C14A C15A H15A 119.6
C15A C16A C17A 118.81(10)
C15A C16A H16A 120.6
C17A C16A H16A 120.6
C16A C17A C12A 119.95(10)
C16A C17A H17A 120.0
C12A C17A H17A 120.0
C6B C1B C2B 120.69(10)
C6B C1B H1B 119.7
C2B C1B H1B 119.7
C1B C2B C3B 121.16(11)
C1B C2B H2B 119.4
C3B C2B H2B 119.4
C4B C3B C2B 119.19(11)
C4B C3B H3B 120.4
C2B C3B H3B 120.4
C3B C4B C5B 119.81(11)
C3B C4B H4B 120.1
C5B C4B H4B 120.1
C6B C5B C4B 116.78(10)
C6B C5B H5B 121.6
C4B C5B H5B 121.6
C1B C6B C5B 122.11(10)
C1B C6B C7B 118.57(9)
C5B C6B C7B 119.31(9)
O1B C7B C6B 117.66(9)
O1B C7B C8B 119.24(10)
C6B C7B C8B 123.06(9)
C11B C8B C7B 118.93(10)
C11B C8B H8B 120.5
C7B C8B H8B 120.5
C7B O1B C9B 127.04(10)
O2B C9B O1B 129.62(12)
O2B C9B C10B 112.82(12)
O1B C9B C10B 116.09(10)
C11B C10B C9B 114.36(10)
C11B C10B H10B 122.8
C9B C10B H10B 122.8
C8B C11B C10B 121.47(10)
C8B C11B C12B 123.80(9)
C10B C11B C12B 114.71(10)
C13B C12B C17B 117.60(9)
C13B C12B C11B 120.45(9)
C17B C12B C11B 121.86(9)
C14B C13B C12B 121.51(10)
C14B C13B H13B 119.2
C12B C13B H13B 119.2
C13B C14B C15B 121.84(12)
C13B C14B H14B 119.1
C15B C14B H14B 119.1
C14B C15B C16B 120.48(11)
C14B C15B H15B 119.8
C16B C15B H15B 119.8
C15B C16B C17B 118.48(11)
C15B C16B H16B 120.8
C17B C16B H16B 120.8
C16B C17B C12B 119.90(10)
C16B C17B H17B 120.0
C12B C17B H17B 120.1
C6C C1C C2C 120.36(9)
C6C C1C H1C 119.8
C2C C1C H1C 119.8
C1C C2C C3C 122.29(10)
C1C C2C H2C 118.9
C3C C2C H2C 118.9
C4C C3C C2C 118.53(10)
C4C C3C H3C 120.7
C2C C3C H3C 120.7
C3C C4C C5C 119.13(9)
C3C C4C H4C 120.4
C5C C4C H4C 120.4
C6C C5C C4C 118.02(9)
C6C C5C H5C 121.0
C4C C5C H5C 121.0
C1C C6C C5C 121.35(9)
C1C C6C C7C 119.27(8)
C5C C6C C7C 119.36(8)
O1C C7C C6C 117.50(9)
O1C C7C C8C 119.09(8)
C6C C7C C8C 123.20(8)
C11C C8C C7C 119.92(8)
C11C C8C H8C 120.0
C7C C8C H8C 120.0
C7C O1C C9C 127.34(8)
O2C C9C O1C 124.87(9)
O2C C9C C10C 115.67(9)
O1C C9C C10C 117.13(8)
C11C C10C C9C 115.47(8)
C11C C10C H10C 122.3
C9C C10C H10C 122.3
C8C C11C C10C 120.22(9)
C8C C11C C12C 124.60(8)
C10C C11C C12C 115.18(8)
C13C C12C C17C 117.51(9)
C13C C12C C11C 123.59(8)
C17C C12C C11C 118.85(8)
C14C C13C C12C 122.44(9)
C14C C13C H13C 118.8
C12C C13C H13C 118.8
C13C C14C C15C 120.64(10)
C13C C14C H14C 119.7
C15C C14C H14C 119.7
C16C C15C C14C 120.68(10)
C16C C15C H15C 119.7
C14C C15C H15C 119.7
C15C C16C C17C 119.78(9)
C15C C16C H16C 120.1
C17C C16C H16C 120.1
C16C C17C C12C 118.03(9)
C16C C17C H17C 121.0
C12C C17C H17C 121.0
C6D C1D C2 121.17(10)
C6D C1D H1D 119.4
C2 C1D H1D 119.4
C1D C2 C3D 121.66(10)
C1D C2 H2 119.2
C3D C2 H2 119.2
C2 C3D C4D 118.56(10)
C2 C3D H3D 120.7
C4D C3D H3D 120.7
C3D C4D C5D 118.59(10)
C3D C4D H4D 120.7
C5D C4D H4D 120.7
C6D C5D C4D 118.35(9)
C6D C5D H5D 120.8
C4D C5D H5D 120.8
C1D C6D C5D 120.72(9)
C1D C6D C7D 120.10(9)
C5D C6D C7D 119.13(8)
O1D C7D C6D 118.14(9)
O1D C7D C8D 119.57(9)
C6D C7D C8D 122.25(8)
C11D C8D C7D 119.13(9)
C11D C8D H8D 120.4
C7D C8D H8D 120.4
C7D O1D C9D 127.27(8)
O2D C9D O1D 124.32(9)
O2D C9D C10D 116.45(9)
O1D C9D C10D 116.57(8)
C11D C10D C9D 115.94(9)
C11D C10D H10D 122.0
C9D C10D H10D 122.0
C8D C11D C10D 120.65(9)
C8D C11D C12D 123.94(9)
C10D C11D C12D 115.35(8)
C13D C12D C17D 118.15(8)
C13D C12D C11D 122.12(9)
C17D C12D C11D 119.72(8)
C14D C13D C12D 121.98(10)
C14D C13D H13D 119.0
C12D C13D H13D 119.0
C13D C14D C15D 121.14(10)
C13D C14D H14D 119.4
C15D C14D H14D 119.4
C16D C15D C14D 120.75(10)
C16D C15D H15D 119.6
C14D C15D H15D 119.6
C15D C16D C17D 119.22(9)
C15D C16D H16D 120.4
C17D C16D H16D 120.4
C16D C17D C12D 118.35(8)
C16D C17D H17D 120.8
C12D C17D H17D 120.8

loop_
_geom_bond_atom_site_label_1
_geom_bond_atom_site_label_2
_geom_bond_distance
C1A C6A 1.3356(15)
C1A C2A 1.3543(15)
C1A H1A 0.9500
C2A C3A 1.3869(17)
C2A H2A 0.9500
C3A C4A 1.3779(16)
C3A H3A 0.9500
C4A C5A 1.4407(15)
C4A H4A 0.9500
C5A C6A 1.4019(14)
C5A H5A 0.9500
C6A C7A 1.4501(15)
C7A O1A 1.2558(12)
C7A C8A 1.4612(15)
C8A C11A 1.2996(14)
C8A H8A 0.9500
O1A C9A 1.3266(14)
C9A O2A 1.1923(13)
C9A C10A 1.4925(17)
C10A C11A 1.4777(14)
C10A H10A 0.9500
C11A C12A 1.5173(15)
C12A C13A 1.3855(14)
C12A C17A 1.4442(14)
C13A C14A 1.3359(16)
C13A H13A 0.9500
C14A C15A 1.3792(16)
C14A H14A 0.9500
C15A C16A 1.3793(17)
C15A H15A 0.9500
C16A C17A 1.3946(16)
C16A H16A 0.9500
C17A H17A 0.9500
C1B C6B 1.3347(14)
C1B C2B 1.3536(16)
C1B H1B 0.9500
C2B C3B 1.3899(18)
C2B H2B 0.9500
C3B C4B 1.3742(16)
C3B H3B 0.9500
C4B C5B 1.4389(16)
C4B H4B 0.9500
C5B C6B 1.3991(15)
C5B H5B 0.9500
C6B C7B 1.4479(15)
C7B O1B 1.2535(12)
C7B C8B 1.4685(15)
C8B C11B 1.3050(15)
C8B H8B 0.9500
O1B C9B 1.3230(15)
C9B O2B 1.1856(14)
C9B C10B 1.4907(18)
C10B C11B 1.4749(15)
C10B H10B 0.9500
C11B C12B 1.5177(14)
C12B C13B 1.3859(14)
C12B C17B 1.4437(15)
C13B C14B 1.3316(16)
C13B H13B 0.9500
C14B C15B 1.3790(16)
C14B H14B 0.9500
C15B C16B 1.3868(18)
C15B H15B 0.9500
C16B C17B 1.3999(16)
C16B H16B 0.9500
C17B H17B 0.9500
C1C C6C 1.3333(13)
C1C C2C 1.3551(14)
C1C H1C 0.9500
C2C C3C 1.3941(15)
C2C H2C 0.9500
C3C C4C 1.3787(15)
C3C H3C 0.9500
C4C C5C 1.4438(14)
C4C H4C 0.9500
C5C C6C 1.4022(12)
C5C H5C 0.9500
C6C C7C 1.4505(13)
C7C O1C 1.2529(11)
C7C C8C 1.4721(13)
C8C C11C 1.3063(13)
C8C H8C 0.9500
O1C C9C 1.3275(11)
C9C O2C 1.2056(11)
C9C C10C 1.4855(14)
C10C C11C 1.4785(13)
C10C H10C 0.9500
C11C C12C 1.5162(14)
C12C C13C 1.3821(13)
C12C C17C 1.4587(13)
C13C C14C 1.3248(15)
C13C H13C 0.9500
C14C C15C 1.3792(15)
C14C H14C 0.9500
C15C C16C 1.3718(16)
C15C H15C 0.9500
C16C C17C 1.4026(14)
C16C H16C 0.9500
C17C H17C 0.9500
C1D C6D 1.3305(14)
C1D C2 1.3554(15)
C1D H1D 0.9500
C2 C3D 1.3917(17)
C2 H2 0.9500
C3D C4D 1.3933(15)
C3D H3D 0.9500
C4D C5D 1.4386(14)
C4D H4D 0.9500
C5D C6D 1.4040(13)
C5D H5D 0.9500
C6D C7D 1.4459(14)
C7D O1D 1.2520(11)
C7D C8D 1.4752(14)
C8D C11D 1.3017(14)
C8D H8D 0.9500
O1D C9D 1.3314(12)
C9D O2D 1.2046(12)
C9D C10D 1.4824(14)
C10D C11D 1.4752(13)
C10D H10D 0.9500
C11D C12D 1.5171(13)
C12D C13D 1.3800(13)
C12D C17D 1.4552(13)
C13D C14D 1.3254(14)
C13D H13D 0.9500
C14D C15D 1.3805(15)
C14D H14D 0.9500
C15D C16D 1.3810(15)
C15D H15D 0.9500
C16D C17D 1.4049(14)
C16D H16D 0.9500
C17D H17D 0.9500
